data_7116078
loop_
_publ_author_name
'Nicholas D. Staudaher'
'Ryan M. Stolley'
'Janis Louie'

_publ_section_title
;
 Synthesis, mechanism of formation, and catalytic activity of Xantphos
 nickel pi-complexes
;
_journal_name_full Chem.Commun.
_journal_page_first 15577
_journal_paper_doi 10.1039/C4cc07590K
_journal_volume 50
_journal_year 2014
_chemical_formula_moiety 'C53 H42 Ni O P2, C6 H6'
_chemical_formula_sum 'C59 H48 Ni O P2'
_chemical_formula_weight 893.62
_chemical_name_systematic 'Xantphos Ni Diphenylacetylene'
_chemical_properties_physical 'Air-sensitive, Moisture-sensitive, Oxygen-sensitive'
_space_group_crystal_system monoclinic
_space_group_IT_number 14
_space_group_name_Hall '-P 2yn'
_space_group_name_H-M_alt 'P 1 21/n 1'
_symmetry_space_group_name_Hall '-P 2yn'
_symmetry_space_group_name_H-M 'P 1 21/n 1'
_atom_sites_solution_hydrogens geom
_audit_creation_method SHELXL-2014
_cell_angle_alpha 90
_cell_angle_beta 98.8516(10)
_cell_angle_gamma 90
_cell_formula_units_Z 4
_cell_length_a 12.8793(3)
_cell_length_b 18.2497(3)
_cell_length_c 19.5980(5)
_cell_measurement_reflns_used 9768
_cell_measurement_temperature 150(1)
_cell_measurement_theta_max 27.485
_cell_measurement_theta_min 1.018
_cell_volume 4551.52(17)
_computing_cell_refinement DENZO-SMN
_computing_data_collection 'Nonius COLLECT'
_computing_data_reduction DENZO-SMN
_computing_molecular_graphics 'WinGX, Ortep3'
_computing_structure_refinement 'SHELXL-2014 (Sheldrick, 2014)'
_computing_structure_solution SIR97
_diffrn_ambient_temperature 150(1)
_diffrn_measured_fraction_theta_full 0.997
_diffrn_measured_fraction_theta_max 0.992
_diffrn_measurement_device_type 'Nonius KappaCCD Diffractometer'
_diffrn_measurement_method 'Phi and Omega scan'
_diffrn_radiation_type MoK\a
_diffrn_radiation_wavelength 0.71073
_diffrn_reflns_av_R_equivalents 0.1244
_diffrn_reflns_av_unetI/netI 0.0752
_diffrn_reflns_Laue_measured_fraction_full 0.997
_diffrn_reflns_Laue_measured_fraction_max 0.992
_diffrn_reflns_limit_h_max 16
_diffrn_reflns_limit_h_min -16
_diffrn_reflns_limit_k_max 22
_diffrn_reflns_limit_k_min -23
_diffrn_reflns_limit_l_max 25
_diffrn_reflns_limit_l_min -25
_diffrn_reflns_number 60117
_diffrn_reflns_point_group_measured_fraction_full 0.997
_diffrn_reflns_point_group_measured_fraction_max 0.992
_diffrn_reflns_theta_full 25.242
_diffrn_reflns_theta_max 27.001
_diffrn_reflns_theta_min 2.096
_diffrn_source 'fine-focus sealed tube'
_exptl_absorpt_coefficient_mu 0.539
_exptl_absorpt_correction_T_max 0.933
_exptl_absorpt_correction_T_min 0.877
_exptl_absorpt_correction_type multi-scan
_exptl_absorpt_process_details 'DENZO-SMN (Otwinowski & Minor, 1997)'
_exptl_crystal_colour orange
_exptl_crystal_density_diffrn 1.304
_exptl_crystal_description prism
_exptl_crystal_F_000 1872
_exptl_crystal_size_max 0.250
_exptl_crystal_size_mid 0.230
_exptl_crystal_size_min 0.130
_refine_diff_density_max 0.366
_refine_diff_density_min -0.433
_refine_diff_density_rms 0.084
_refine_ls_extinction_method none
_refine_ls_goodness_of_fit_ref 1.084
_refine_ls_hydrogen_treatment constr
_refine_ls_matrix_type full
_refine_ls_number_parameters 568
_refine_ls_number_reflns 9871
_refine_ls_number_restraints 0
_refine_ls_restrained_S_all 1.084
_refine_ls_R_factor_all 0.1186
_refine_ls_R_factor_gt 0.0516
_refine_ls_shift/su_max 0.001
_refine_ls_shift/su_mean 0.000
_refine_ls_structure_factor_coef Fsqd
_refine_ls_weighting_details 'w=1/[\s^2^(Fo^2^)+(0.0039P)^2^+7.5454P] where P=(Fo^2^+2Fc^2^)/3'
_refine_ls_weighting_scheme calc
_refine_ls_wR_factor_gt 0.0755
_refine_ls_wR_factor_ref 0.0950
_reflns_Friedel_coverage 0.000
_reflns_number_gt 6050
_reflns_number_total 9871
_reflns_threshold_expression 'I > 2\s(I)'
_cod_data_source_file c4cc07590k3.cif
_cod_data_source_block nanny
_cod_database_code 7116078
_shelx_space_group_comment
;
The symmetry employed for this shelxl refinement is uniquely defined
by the following loop, which should always be used as a source of
symmetry information in preference to the above space-group names.
They are only intended as comments.
;
_shelx_estimated_absorpt_t_min 0.877
_shelx_estimated_absorpt_t_max 0.933
_shelxl_version_number 2014-3

loop_
_space_group_symop_operation_xyz
'x, y, z'
'-x+1/2, y+1/2, -z+1/2'
'-x, -y, -z'
'x-1/2, -y-1/2, z-1/2'

loop_
_atom_site_label
_atom_site_type_symbol
_atom_site_fract_x
_atom_site_fract_y
_atom_site_fract_z
_atom_site_U_iso_or_equiv
_atom_site_adp_type
_atom_site_occupancy
_atom_site_site_symmetry_order
_atom_site_calc_flag
_atom_site_refinement_flags_posn
_atom_site_refinement_flags_adp
Ni1 Ni 0.04119(3) 0.04837(2) 0.33468(2) 0.01469(9) Uani 1 1 d . .
P1 P 0.12633(6) 0.14430(4) 0.30247(4) 0.01451(17) Uani 1 1 d . .
P2 P 0.12148(5) -0.05224(4) 0.30864(4) 0.01423(16) Uani 1 1 d . .
O1 O 0.29809(14) 0.04334(10) 0.30658(9) 0.0154(4) Uani 1 1 d . .
C1 C 0.3361(2) 0.10674(15) 0.34053(15) 0.0158(6) Uani 1 1 d . .
C2 C 0.2643(2) 0.16342(15) 0.33932(15) 0.0156(6) Uani 1 1 d . .
C3 C 0.3015(2) 0.22881(16) 0.37117(16) 0.0212(7) Uani 1 1 d . .
H3 H 0.2560 0.2699 0.3705 0.025 Uiso 1 1 calc R U
C4 C 0.4050(2) 0.23389(17) 0.40388(17) 0.0250(7) Uani 1 1 d . .
H4 H 0.4294 0.2786 0.4255 0.030 Uiso 1 1 calc R U
C40 C -0.1917(2) 0.19510(16) 0.30890(17) 0.0244(7) Uani 1 1 d . .
H40 H -0.1740 0.1848 0.2646 0.029 Uiso 1 1 calc R U
C54 C 0.6874(3) 0.1013(3) 0.0535(2) 0.0565(12) Uani 1 1 d . .
H54 H 0.6719 0.1435 0.0254 0.068 Uiso 1 1 calc R U
C5 C 0.4731(3) 0.17487(16) 0.40545(16) 0.0237(7) Uani 1 1 d . .
H5 H 0.5430 0.1792 0.4291 0.028 Uiso 1 1 calc R U
C6 C 0.4402(2) 0.10938(16) 0.37273(15) 0.0188(7) Uani 1 1 d . .
C7 C 0.5091(2) 0.04172(16) 0.36830(14) 0.0187(6) Uani 1 1 d . .
C8 C 0.4389(2) -0.02502(15) 0.37232(15) 0.0158(6) Uani 1 1 d . .
C9 C 0.3340(2) -0.01995(15) 0.34144(14) 0.0154(6) Uani 1 1 d . .
C10 C 0.2595(2) -0.07459(15) 0.34302(14) 0.0148(6) Uani 1 1 d . .
C11 C 0.2946(2) -0.14061(16) 0.37481(14) 0.0175(6) Uani 1 1 d . .
H11 H 0.2469 -0.1801 0.3762 0.021 Uiso 1 1 calc R U
C12 C 0.3991(2) -0.14846(16) 0.40433(15) 0.0200(7) Uani 1 1 d . .
H12 H 0.4226 -0.1939 0.4249 0.024 Uiso 1 1 calc R U
C13 C 0.4699(2) -0.09107(16) 0.40430(15) 0.0206(7) Uani 1 1 d . .
H13 H 0.5404 -0.0971 0.4264 0.025 Uiso 1 1 calc R U
C14 C 0.5488(2) 0.04339(18) 0.29758(15) 0.0251(7) Uani 1 1 d . .
H14A H 0.5938 0.0864 0.2954 0.030 Uiso 1 1 calc R U
H14B H 0.5891 -0.0012 0.2922 0.030 Uiso 1 1 calc R U
H14C H 0.4886 0.0461 0.2604 0.030 Uiso 1 1 calc R U
C15 C 0.6041(2) 0.04013(18) 0.42548(16) 0.0267(7) Uani 1 1 d . .
H15A H 0.6478 0.0835 0.4217 0.032 Uiso 1 1 calc R U
H15B H 0.5801 0.0401 0.4706 0.032 Uiso 1 1 calc R U
H15C H 0.6454 -0.0042 0.4209 0.032 Uiso 1 1 calc R U
C16 C 0.1264(2) 0.14691(15) 0.20888(15) 0.0183(7) Uani 1 1 d . .
C17 C 0.2167(3) 0.15189(17) 0.17859(16) 0.0263(7) Uani 1 1 d . .
H17 H 0.2835 0.1547 0.2068 0.032 Uiso 1 1 calc R U
C18 C 0.2098(3) 0.15286(18) 0.10708(18) 0.0331(9) Uani 1 1 d . .
H18 H 0.2719 0.1552 0.0865 0.040 Uiso 1 1 calc R U
C19 C 0.1124(3) 0.15038(18) 0.06586(18) 0.0339(9) Uani 1 1 d . .
H19 H 0.1076 0.1515 0.0170 0.041 Uiso 1 1 calc R U
C20 C 0.0227(3) 0.14628(18) 0.09540(17) 0.0347(9) Uani 1 1 d . .
H20 H -0.0441 0.1455 0.0671 0.042 Uiso 1 1 calc R U
C21 C 0.0296(3) 0.14333(18) 0.16639(16) 0.0279(8) Uani 1 1 d . .
H21 H -0.0327 0.1388 0.1865 0.034 Uiso 1 1 calc R U
C22 C 0.0706(2) 0.23435(15) 0.31775(15) 0.0164(6) Uani 1 1 d . .
C23 C 0.0575(2) 0.28943(16) 0.26822(16) 0.0235(7) Uani 1 1 d . .
H23 H 0.0739 0.2800 0.2234 0.028 Uiso 1 1 calc R U
C24 C 0.0208(3) 0.35779(17) 0.28348(18) 0.0300(8) Uani 1 1 d . .
H24 H 0.0114 0.3948 0.2490 0.036 Uiso 1 1 calc R U
C25 C -0.0023(3) 0.37248(18) 0.34852(18) 0.0304(8) Uani 1 1 d . .
H25 H -0.0270 0.4196 0.3589 0.036 Uiso 1 1 calc R U
C26 C 0.0108(2) 0.31806(17) 0.39880(17) 0.0255(7) Uani 1 1 d . .
H26 H -0.0048 0.3280 0.4437 0.031 Uiso 1 1 calc R U
C27 C 0.0463(2) 0.24951(15) 0.38337(16) 0.0184(7) Uani 1 1 d . .
H27 H 0.0543 0.2123 0.4177 0.022 Uiso 1 1 calc R U
C28 C 0.1196(2) -0.05525(16) 0.21533(14) 0.0198(6) Uani 1 1 d . .
C29 C 0.2068(3) -0.07024(17) 0.18429(16) 0.0275(8) Uani 1 1 d . .
H29 H 0.2726 -0.0798 0.2120 0.033 Uiso 1 1 calc R U
C30 C 0.1984(3) -0.07129(19) 0.11299(18) 0.0416(10) Uani 1 1 d . .
H30 H 0.2589 -0.0813 0.0922 0.050 Uiso 1 1 calc R U
C31 C 0.1040(4) -0.05812(19) 0.07208(18) 0.0472(11) Uani 1 1 d . .
H31 H 0.0991 -0.0585 0.0232 0.057 Uiso 1 1 calc R U
C32 C 0.0163(3) -0.0443(2) 0.10229(18) 0.0467(11) Uani 1 1 d . .
H32 H -0.0496 -0.0362 0.0742 0.056 Uiso 1 1 calc R U
C33 C 0.0238(3) -0.04215(19) 0.17362(17) 0.0346(8) Uani 1 1 d . .
H33 H -0.0368 -0.0317 0.1941 0.042 Uiso 1 1 calc R U
C34 C 0.0626(2) -0.14120(15) 0.32435(15) 0.0173(7) Uani 1 1 d . .
C35 C 0.0416(2) -0.15563(17) 0.39047(16) 0.0223(7) Uani 1 1 d . .
H35 H 0.0507 -0.1181 0.4245 0.027 Uiso 1 1 calc R U
C36 C 0.0076(3) -0.22461(18) 0.40704(19) 0.0326(9) Uani 1 1 d . .
H36 H -0.0059 -0.2342 0.4525 0.039 Uiso 1 1 calc R U
C37 C -0.0068(3) -0.27940(19) 0.3579(2) 0.0372(9) Uani 1 1 d . .
H37 H -0.0297 -0.3266 0.3695 0.045 Uiso 1 1 calc R U
C38 C 0.0123(3) -0.26501(17) 0.2915(2) 0.0342(9) Uani 1 1 d . .
H38 H 0.0010 -0.3023 0.2573 0.041 Uiso 1 1 calc R U
C39 C 0.0478(2) -0.19643(17) 0.27473(18) 0.0260(8) Uani 1 1 d . .
H39 H 0.0620 -0.1872 0.2294 0.031 Uiso 1 1 calc R U
C41 C -0.2567(3) 0.25383(18) 0.31684(19) 0.0329(8) Uani 1 1 d . .
H41 H -0.2851 0.2824 0.2779 0.039 Uiso 1 1 calc R U
C42 C -0.2804(3) 0.27084(18) 0.3814(2) 0.0355(9) Uani 1 1 d . .
H42 H -0.3245 0.3114 0.3870 0.043 Uiso 1 1 calc R U
C43 C -0.2398(3) 0.22861(18) 0.43787(19) 0.0332(8) Uani 1 1 d . .
H43 H -0.2551 0.2407 0.4824 0.040 Uiso 1 1 calc R U
C44 C -0.1768(2) 0.16863(17) 0.42940(17) 0.0254(7) Uani 1 1 d . .
H44 H -0.1504 0.1393 0.4682 0.031 Uiso 1 1 calc R U
C45 C -0.1516(2) 0.15089(15) 0.36466(15) 0.0175(6) Uani 1 1 d . .
C46 C -0.0864(2) 0.08651(16) 0.35736(15) 0.0183(7) Uani 1 1 d . .
C47 C -0.0834(2) 0.01714(16) 0.36627(15) 0.0182(7) Uani 1 1 d . .
C48 C -0.1429(2) -0.04425(17) 0.38890(14) 0.0188(6) Uani 1 1 d . .
C49 C -0.1441(2) -0.05636(18) 0.45944(16) 0.0257(7) Uani 1 1 d . .
H49 H -0.1052 -0.0248 0.4926 0.031 Uiso 1 1 calc R U
C50 C -0.2010(3) -0.1134(2) 0.48139(19) 0.0348(9) Uani 1 1 d . .
H50 H -0.2011 -0.1207 0.5294 0.042 Uiso 1 1 calc R U
C51 C -0.2574(3) -0.15991(19) 0.4344(2) 0.0372(9) Uani 1 1 d . .
H51 H -0.2961 -0.1993 0.4499 0.045 Uiso 1 1 calc R U
C52 C -0.2576(3) -0.14902(18) 0.3646(2) 0.0348(9) Uani 1 1 d . .
H52 H -0.2973 -0.1807 0.3320 0.042 Uiso 1 1 calc R U
C53 C -0.2000(2) -0.09196(16) 0.34184(17) 0.0239(7) Uani 1 1 d . .
H53 H -0.1996 -0.0855 0.2938 0.029 Uiso 1 1 calc R U
C55 C 0.7348(3) 0.1082(2) 0.1211(2) 0.0472(10) Uani 1 1 d . .
H55 H 0.7524 0.1554 0.1397 0.057 Uiso 1 1 calc R U
C56 C 0.7569(3) 0.0472(2) 0.1615(2) 0.0457(9) Uani 1 1 d . .
H56 H 0.7882 0.0522 0.2084 0.055 Uiso 1 1 calc R U
C57 C 0.7336(3) -0.0208(2) 0.1342(2) 0.0547(12) Uani 1 1 d . .
H57 H 0.7505 -0.0629 0.1623 0.066 Uiso 1 1 calc R U
C58 C 0.6862(3) -0.0296(3) 0.0671(2) 0.0571(13) Uani 1 1 d . .
H58 H 0.6701 -0.0770 0.0486 0.068 Uiso 1 1 calc R U
C59 C 0.6625(3) 0.0322(3) 0.0269(2) 0.0598(13) Uani 1 1 d . .
H59 H 0.6287 0.0272 -0.0195 0.072 Uiso 1 1 calc R U

loop_
_atom_site_aniso_label
_atom_site_aniso_U_11
_atom_site_aniso_U_22
_atom_site_aniso_U_33
_atom_site_aniso_U_23
_atom_site_aniso_U_13
_atom_site_aniso_U_12
Ni1 0.01350(18) 0.01383(18) 0.01701(19) 0.00158(17) 0.00317(14) 0.00061(18)
P1 0.0138(4) 0.0137(4) 0.0164(4) 0.0016(3) 0.0033(3) 0.0013(3)
P2 0.0133(4) 0.0138(4) 0.0154(4) -0.0002(3) 0.0015(3) 0.0002(3)
O1 0.0160(9) 0.0117(9) 0.0180(10) 0.0011(9) 0.0010(8) 0.0009(9)
C1 0.0173(16) 0.0155(15) 0.0153(16) 0.0004(12) 0.0054(13) -0.0026(12)
C2 0.0166(16) 0.0160(15) 0.0143(16) 0.0030(12) 0.0031(12) -0.0016(12)
C3 0.0201(17) 0.0169(16) 0.0271(19) 0.0005(13) 0.0054(14) 0.0017(13)
C4 0.0248(18) 0.0159(16) 0.033(2) -0.0084(14) 0.0020(15) -0.0037(14)
C40 0.0227(18) 0.0245(17) 0.0254(18) -0.0010(14) 0.0020(14) 0.0015(14)
C54 0.052(3) 0.075(3) 0.043(3) 0.011(2) 0.010(2) 0.007(2)
C5 0.0190(17) 0.0233(17) 0.0272(19) -0.0029(13) -0.0017(14) -0.0014(14)
C6 0.0173(16) 0.0185(16) 0.0210(17) 0.0000(12) 0.0046(13) -0.0009(13)
C7 0.0145(14) 0.0180(15) 0.0230(16) -0.0014(13) 0.0016(12) 0.0008(13)
C8 0.0115(15) 0.0193(16) 0.0162(16) -0.0037(11) 0.0011(12) -0.0006(12)
C9 0.0197(16) 0.0144(14) 0.0127(15) -0.0015(11) 0.0040(13) 0.0039(12)
C10 0.0179(16) 0.0143(14) 0.0124(15) -0.0014(11) 0.0031(12) 0.0019(12)
C11 0.0191(16) 0.0159(15) 0.0177(16) 0.0000(12) 0.0037(13) -0.0003(13)
C12 0.0222(17) 0.0135(15) 0.0233(17) 0.0020(12) 0.0003(14) 0.0035(13)
C13 0.0160(16) 0.0231(17) 0.0217(18) -0.0011(13) 0.0001(13) 0.0066(13)
C14 0.0208(15) 0.0201(16) 0.0365(18) 0.0008(15) 0.0108(13) 0.0008(14)
C15 0.0141(15) 0.0257(18) 0.0380(19) -0.0026(15) -0.0033(13) 0.0012(14)
C16 0.0237(17) 0.0121(15) 0.0191(16) 0.0017(12) 0.0030(13) -0.0014(13)
C17 0.0279(19) 0.0280(18) 0.0240(19) 0.0047(14) 0.0073(15) 0.0045(15)
C18 0.041(2) 0.033(2) 0.029(2) 0.0057(15) 0.0175(17) 0.0008(17)
C19 0.060(3) 0.0253(19) 0.0179(18) -0.0014(14) 0.0089(18) -0.0040(18)
C20 0.043(2) 0.031(2) 0.026(2) 0.0009(15) -0.0058(17) -0.0118(17)
C21 0.0284(19) 0.0303(19) 0.0245(19) 0.0010(15) 0.0021(15) -0.0096(15)
C22 0.0098(14) 0.0159(15) 0.0237(17) 0.0002(12) 0.0034(12) -0.0024(12)
C23 0.0247(18) 0.0221(17) 0.0258(18) 0.0044(13) 0.0107(14) 0.0033(14)
C24 0.032(2) 0.0214(17) 0.038(2) 0.0111(15) 0.0111(16) 0.0045(15)
C25 0.0276(19) 0.0191(18) 0.046(2) -0.0020(15) 0.0110(17) 0.0061(15)
C26 0.0263(19) 0.0269(18) 0.0245(19) -0.0042(14) 0.0076(15) 0.0024(14)
C27 0.0167(16) 0.0142(15) 0.0239(17) 0.0011(12) 0.0014(13) 0.0002(12)
C28 0.0283(17) 0.0119(15) 0.0178(15) -0.0003(13) -0.0007(13) -0.0018(14)
C29 0.035(2) 0.0280(18) 0.0201(17) -0.0027(13) 0.0073(15) -0.0083(15)
C30 0.066(3) 0.036(2) 0.026(2) -0.0060(16) 0.019(2) -0.0184(19)
C31 0.102(4) 0.023(2) 0.0132(18) 0.0002(15) -0.002(2) -0.010(2)
C32 0.073(3) 0.029(2) 0.028(2) -0.0018(18) -0.024(2) 0.010(2)
C33 0.043(2) 0.0267(18) 0.0293(19) -0.0038(16) -0.0088(16) 0.0110(18)
C34 0.0154(16) 0.0129(14) 0.0226(17) 0.0012(12) -0.0005(13) 0.0018(12)
C35 0.0177(17) 0.0261(18) 0.0231(18) 0.0044(13) 0.0028(14) 0.0046(14)
C36 0.0248(19) 0.030(2) 0.045(2) 0.0189(17) 0.0137(17) 0.0062(15)
C37 0.0235(19) 0.0191(18) 0.069(3) 0.0122(18) 0.0088(19) -0.0027(15)
C38 0.030(2) 0.0178(17) 0.054(3) -0.0065(16) 0.0035(18) -0.0060(15)
C39 0.0216(18) 0.0214(17) 0.034(2) -0.0011(14) 0.0009(15) -0.0028(14)
C41 0.0270(19) 0.0291(19) 0.042(2) 0.0064(16) 0.0031(16) 0.0065(15)
C42 0.026(2) 0.0240(18) 0.058(3) -0.0034(17) 0.0133(18) 0.0066(15)
C43 0.032(2) 0.0293(19) 0.042(2) -0.0100(16) 0.0170(17) -0.0016(16)
C44 0.0245(18) 0.0233(17) 0.0287(19) -0.0016(14) 0.0045(15) -0.0020(14)
C45 0.0119(15) 0.0162(15) 0.0243(17) -0.0019(12) 0.0027(13) -0.0013(12)
C46 0.0167(16) 0.0207(17) 0.0178(16) 0.0000(12) 0.0032(13) 0.0002(13)
C47 0.0141(15) 0.0225(17) 0.0174(16) 0.0011(12) 0.0008(13) -0.0004(13)
C48 0.0127(14) 0.0195(15) 0.0246(16) 0.0037(14) 0.0042(12) 0.0049(14)
C49 0.0194(16) 0.0320(19) 0.0260(17) 0.0082(15) 0.0045(13) 0.0051(15)
C50 0.030(2) 0.042(2) 0.035(2) 0.0224(17) 0.0147(17) 0.0132(17)
C51 0.026(2) 0.029(2) 0.061(3) 0.0228(18) 0.0199(19) 0.0043(16)
C52 0.0275(19) 0.0236(18) 0.054(3) 0.0002(16) 0.0086(17) -0.0054(15)
C53 0.0232(17) 0.0216(17) 0.0277(19) 0.0033(14) 0.0067(14) 0.0005(14)
C55 0.037(2) 0.056(3) 0.047(3) -0.003(2) 0.002(2) 0.015(2)
C56 0.032(2) 0.057(2) 0.045(2) 0.000(2) -0.0061(17) 0.001(2)
C57 0.050(3) 0.058(3) 0.052(3) 0.007(2) -0.003(2) -0.012(2)
C58 0.056(3) 0.075(3) 0.043(3) -0.010(2) 0.016(2) -0.030(2)
C59 0.056(3) 0.101(4) 0.025(2) 0.001(2) 0.0140(19) -0.022(3)

loop_
_atom_type_symbol
_atom_type_description
_atom_type_scat_dispersion_real
_atom_type_scat_dispersion_imag
_atom_type_scat_source
C C 0.0033 0.0016 'International Tables Vol C Tables 4.2.6.8 and 6.1.1.4'
H H 0.0000 0.0000 'International Tables Vol C Tables 4.2.6.8 and 6.1.1.4'
O O 0.0106 0.0060 'International Tables Vol C Tables 4.2.6.8 and 6.1.1.4'
P P 0.1023 0.0942 'International Tables Vol C Tables 4.2.6.8 and 6.1.1.4'
Ni Ni 0.3393 1.1124 'International Tables Vol C Tables 4.2.6.8 and 6.1.1.4'

loop_
_geom_angle_atom_site_label_1
_geom_angle_atom_site_label_2
_geom_angle_atom_site_label_3
_geom_angle
C47 Ni1 C46 39.36(12)
C47 Ni1 P2 106.03(9)
C46 Ni1 P2 144.36(9)
C47 Ni1 P1 144.54(9)
C46 Ni1 P1 105.17(9)
P2 Ni1 P1 108.83(3)
C16 P1 C22 101.55(13)
C16 P1 C2 103.74(13)
C22 P1 C2 98.29(13)
C16 P1 Ni1 112.52(10)
C22 P1 Ni1 116.03(9)
C2 P1 Ni1 121.90(9)
C28 P2 C34 101.47(13)
C28 P2 C10 102.87(13)
C34 P2 C10 98.21(13)
C28 P2 Ni1 108.80(10)
C34 P2 Ni1 118.44(9)
C10 P2 Ni1 123.96(9)
C9 O1 C1 113.15(19)
C2 C1 O1 115.4(2)
C2 C1 C6 125.2(3)
O1 C1 C6 119.4(2)
C1 C2 C3 116.6(3)
C1 C2 P1 117.7(2)
C3 C2 P1 125.4(2)
C4 C3 C2 120.1(3)
C4 C3 H3 119.9
C2 C3 H3 119.9
C5 C4 C3 121.1(3)
C5 C4 H4 119.4
C3 C4 H4 119.4
C41 C40 C45 121.2(3)
C41 C40 H40 119.4
C45 C40 H40 119.4
C55 C54 C59 119.3(4)
C55 C54 H54 120.4
C59 C54 H54 120.4
C4 C5 C6 120.6(3)
C4 C5 H5 119.7
C6 C5 H5 119.7
C1 C6 C5 116.3(3)
C1 C6 C7 118.2(3)
C5 C6 C7 125.5(3)
C8 C7 C15 111.2(2)
C8 C7 C6 106.7(2)
C15 C7 C6 112.3(2)
C8 C7 C14 110.0(2)
C15 C7 C14 108.6(2)
C6 C7 C14 108.0(2)
C13 C8 C9 116.4(3)
C13 C8 C7 125.8(3)
C9 C8 C7 117.8(2)
O1 C9 C10 115.5(2)
O1 C9 C8 119.8(2)
C10 C9 C8 124.7(3)
C9 C10 C11 116.8(3)
C9 C10 P2 117.6(2)
C11 C10 P2 125.4(2)
C12 C11 C10 120.1(3)
C12 C11 H11 120.0
C10 C11 H11 120.0
C11 C12 C13 121.1(3)
C11 C12 H12 119.5
C13 C12 H12 119.5
C8 C13 C12 120.8(3)
C8 C13 H13 119.6
C12 C13 H13 119.6
C7 C14 H14A 109.5
C7 C14 H14B 109.5
H14A C14 H14B 109.5
C7 C14 H14C 109.5
H14A C14 H14C 109.5
H14B C14 H14C 109.5
C7 C15 H15A 109.5
C7 C15 H15B 109.5
H15A C15 H15B 109.5
C7 C15 H15C 109.5
H15A C15 H15C 109.5
H15B C15 H15C 109.5
C17 C16 C21 118.7(3)
C17 C16 P1 124.0(2)
C21 C16 P1 117.3(2)
C16 C17 C18 120.3(3)
C16 C17 H17 119.9
C18 C17 H17 119.9
C19 C18 C17 119.9(3)
C19 C18 H18 120.0
C17 C18 H18 120.0
C20 C19 C18 120.1(3)
C20 C19 H19 119.9
C18 C19 H19 119.9
C19 C20 C21 120.0(3)
C19 C20 H20 120.0
C21 C20 H20 120.0
C20 C21 C16 120.9(3)
C20 C21 H21 119.5
C16 C21 H21 119.5
C23 C22 C27 118.7(3)
C23 C22 P1 122.8(2)
C27 C22 P1 118.4(2)
C24 C23 C22 120.7(3)
C24 C23 H23 119.7
C22 C23 H23 119.7
C25 C24 C23 120.3(3)
C25 C24 H24 119.8
C23 C24 H24 119.8
C24 C25 C26 119.8(3)
C24 C25 H25 120.1
C26 C25 H25 120.1
C27 C26 C25 120.0(3)
C27 C26 H26 120.0
C25 C26 H26 120.0
C26 C27 C22 120.6(3)
C26 C27 H27 119.7
C22 C27 H27 119.7
C29 C28 C33 118.8(3)
C29 C28 P2 124.0(2)
C33 C28 P2 117.2(2)
C30 C29 C28 120.2(3)
C30 C29 H29 119.9
C28 C29 H29 119.9
C31 C30 C29 120.8(4)
C31 C30 H30 119.6
C29 C30 H30 119.6
C30 C31 C32 119.5(3)
C30 C31 H31 120.2
C32 C31 H31 120.2
C31 C32 C33 120.3(3)
C31 C32 H32 119.9
C33 C32 H32 119.9
C32 C33 C28 120.3(3)
C32 C33 H33 119.8
C28 C33 H33 119.8
C35 C34 C39 119.3(3)
C35 C34 P2 117.9(2)
C39 C34 P2 122.5(2)
C36 C35 C34 120.3(3)
C36 C35 H35 119.9
C34 C35 H35 119.9
C37 C36 C35 120.5(3)
C37 C36 H36 119.8
C35 C36 H36 119.8
C36 C37 C38 119.6(3)
C36 C37 H37 120.2
C38 C37 H37 120.2
C37 C38 C39 120.4(3)
C37 C38 H38 119.8
C39 C38 H38 119.8
C38 C39 C34 120.0(3)
C38 C39 H39 120.0
C34 C39 H39 120.0
C42 C41 C40 120.0(3)
C42 C41 H41 120.0
C40 C41 H41 120.0
C41 C42 C43 119.9(3)
C41 C42 H42 120.1
C43 C42 H42 120.1
C42 C43 C44 120.0(3)
C42 C43 H43 120.0
C44 C43 H43 120.0
C43 C44 C45 120.9(3)
C43 C44 H44 119.5
C45 C44 H44 119.5
C40 C45 C44 118.0(3)
C40 C45 C46 122.5(3)
C44 C45 C46 119.5(3)
C47 C46 C45 141.9(3)
C47 C46 Ni1 70.15(19)
C45 C46 Ni1 147.9(2)
C46 C47 C48 142.6(3)
C46 C47 Ni1 70.5(2)
C48 C47 Ni1 146.9(2)
C53 C48 C49 118.0(3)
C53 C48 C47 121.7(3)
C49 C48 C47 120.3(3)
C50 C49 C48 120.9(3)
C50 C49 H49 119.6
C48 C49 H49 119.6
C51 C50 C49 120.6(3)
C51 C50 H50 119.7
C49 C50 H50 119.7
C50 C51 C52 119.6(3)
C50 C51 H51 120.2
C52 C51 H51 120.2
C51 C52 C53 120.3(3)
C51 C52 H52 119.8
C53 C52 H52 119.8
C52 C53 C48 120.6(3)
C52 C53 H53 119.7
C48 C53 H53 119.7
C56 C55 C54 120.3(4)
C56 C55 H55 119.9
C54 C55 H55 119.9
C57 C56 C55 119.9(4)
C57 C56 H56 120.1
C55 C56 H56 120.1
C56 C57 C58 121.2(4)
C56 C57 H57 119.4
C58 C57 H57 119.4
C57 C58 C59 118.6(4)
C57 C58 H58 120.7
C59 C58 H58 120.7
C54 C59 C58 120.7(4)
C54 C59 H59 119.6
C58 C59 H59 119.6

loop_
_geom_bond_atom_site_label_1
_geom_bond_atom_site_label_2
_geom_bond_distance
Ni1 C47 1.895(3)
Ni1 C46 1.899(3)
Ni1 P2 2.2054(8)
Ni1 P1 2.2088(8)
P1 C16 1.835(3)
P1 C22 1.836(3)
P1 C2 1.846(3)
P2 C28 1.826(3)
P2 C34 1.838(3)
P2 C10 1.847(3)
O1 C9 1.385(3)
O1 C1 1.386(3)
C1 C2 1.385(4)
C1 C6 1.391(4)
C2 C3 1.397(4)
C3 C4 1.390(4)
C3 H3 0.9500
C4 C5 1.387(4)
C4 H4 0.9500
C40 C41 1.384(4)
C40 C45 1.392(4)
C40 H40 0.9500
C54 C55 1.376(5)
C54 C59 1.382(6)
C54 H54 0.9500
C5 C6 1.392(4)
C5 H5 0.9500
C6 C7 1.531(4)
C7 C8 1.527(4)
C7 C15 1.527(4)
C7 C14 1.549(4)
C8 C13 1.389(4)
C8 C9 1.396(4)
C9 C10 1.388(4)
C10 C11 1.399(4)
C11 C12 1.388(4)
C11 H11 0.9500
C12 C13 1.389(4)
C12 H12 0.9500
C13 H13 0.9500
C14 H14A 0.9800
C14 H14B 0.9800
C14 H14C 0.9800
C15 H15A 0.9800
C15 H15B 0.9800
C15 H15C 0.9800
C16 C17 1.387(4)
C16 C21 1.391(4)
C17 C18 1.391(4)
C17 H17 0.9500
C18 C19 1.385(5)
C18 H18 0.9500
C19 C20 1.371(5)
C19 H19 0.9500
C20 C21 1.381(4)
C20 H20 0.9500
C21 H21 0.9500
C22 C23 1.390(4)
C22 C27 1.397(4)
C23 C24 1.383(4)
C23 H23 0.9500
C24 C25 1.379(5)
C24 H24 0.9500
C25 C26 1.391(4)
C25 H25 0.9500
C26 C27 1.382(4)
C26 H26 0.9500
C27 H27 0.9500
C28 C29 1.385(4)
C28 C33 1.392(4)
C29 C30 1.385(4)
C29 H29 0.9500
C30 C31 1.371(5)
C30 H30 0.9500
C31 C32 1.377(6)
C31 H31 0.9500
C32 C33 1.387(5)
C32 H32 0.9500
C33 H33 0.9500
C34 C35 1.389(4)
C34 C39 1.393(4)
C35 C36 1.388(4)
C35 H35 0.9500
C36 C37 1.381(5)
C36 H36 0.9500
C37 C38 1.385(5)
C37 H37 0.9500
C38 C39 1.389(4)
C38 H38 0.9500
C39 H39 0.9500
C41 C42 1.382(5)
C41 H41 0.9500
C42 C43 1.383(5)
C42 H42 0.9500
C43 C44 1.388(4)
C43 H43 0.9500
C44 C45 1.395(4)
C44 H44 0.9500
C45 C46 1.464(4)
C46 C47 1.278(4)
C47 C48 1.464(4)
C48 C53 1.393(4)
C48 C49 1.402(4)
C49 C50 1.379(4)
C49 H49 0.9500
C50 C51 1.375(5)
C50 H50 0.9500
C51 C52 1.382(5)
C51 H51 0.9500
C52 C53 1.391(4)
C52 H52 0.9500
C53 H53 0.9500
C55 C56 1.371(5)
C55 H55 0.9500
C56 C57 1.367(6)
C56 H56 0.9500
C57 C58 1.372(5)
C57 H57 0.9500
C58 C59 1.382(6)
C58 H58 0.9500
C59 H59 0.9500

loop_
_geom_torsion_atom_site_label_1
_geom_torsion_atom_site_label_2
_geom_torsion_atom_site_label_3
_geom_torsion_atom_site_label_4
_geom_torsion
C9 O1 C1 C2 -139.8(3)
C9 O1 C1 C6 40.1(3)
O1 C1 C2 C3 -177.9(2)
C6 C1 C2 C3 2.3(4)
O1 C1 C2 P1 6.9(3)
C6 C1 C2 P1 -172.9(2)
C16 P1 C2 C1 -78.1(2)
C22 P1 C2 C1 177.8(2)
Ni1 P1 C2 C1 50.0(3)
C16 P1 C2 C3 107.2(3)
C22 P1 C2 C3 3.1(3)
Ni1 P1 C2 C3 -124.8(2)
C1 C2 C3 C4 -2.0(4)
P1 C2 C3 C4 172.7(2)
C2 C3 C4 C5 0.3(5)
C3 C4 C5 C6 1.5(5)
C2 C1 C6 C5 -0.6(5)
O1 C1 C6 C5 179.6(2)
C2 C1 C6 C7 -179.4(3)
O1 C1 C6 C7 0.8(4)
C4 C5 C6 C1 -1.4(5)
C4 C5 C6 C7 177.3(3)
C1 C6 C7 C8 -36.7(3)
C5 C6 C7 C8 144.7(3)
C1 C6 C7 C15 -158.7(3)
C5 C6 C7 C15 22.6(4)
C1 C6 C7 C14 81.5(3)
C5 C6 C7 C14 -97.2(3)
C15 C7 C8 C13 -22.1(4)
C6 C7 C8 C13 -144.9(3)
C14 C7 C8 C13 98.3(3)
C15 C7 C8 C9 157.8(3)
C6 C7 C8 C9 35.0(3)
C14 C7 C8 C9 -81.8(3)
C1 O1 C9 C10 137.8(3)
C1 O1 C9 C8 -41.8(3)
C13 C8 C9 O1 -177.9(2)
C7 C8 C9 O1 2.2(4)
C13 C8 C9 C10 2.6(4)
C7 C8 C9 C10 -177.3(3)
O1 C9 C10 C11 176.8(2)
C8 C9 C10 C11 -3.6(4)
O1 C9 C10 P2 -7.2(3)
C8 C9 C10 P2 172.3(2)
C28 P2 C10 C9 76.5(2)
C34 P2 C10 C9 -179.6(2)
Ni1 P2 C10 C9 -47.0(3)
C28 P2 C10 C11 -107.9(3)
C34 P2 C10 C11 -4.1(3)
Ni1 P2 C10 C11 128.5(2)
C9 C10 C11 C12 1.5(4)
P2 C10 C11 C12 -174.0(2)
C10 C11 C12 C13 1.4(4)
C9 C8 C13 C12 0.6(4)
C7 C8 C13 C12 -179.6(3)
C11 C12 C13 C8 -2.5(5)
C22 P1 C16 C17 109.7(3)
C2 P1 C16 C17 8.1(3)
Ni1 P1 C16 C17 -125.6(2)
C22 P1 C16 C21 -70.6(3)
C2 P1 C16 C21 -172.2(2)
Ni1 P1 C16 C21 54.1(3)
C21 C16 C17 C18 -0.3(5)
P1 C16 C17 C18 179.4(2)
C16 C17 C18 C19 1.3(5)
C17 C18 C19 C20 -0.6(5)
C18 C19 C20 C21 -1.1(5)
C19 C20 C21 C16 2.2(5)
C17 C16 C21 C20 -1.4(5)
P1 C16 C21 C20 178.8(2)
C16 P1 C22 C23 -11.5(3)
C2 P1 C22 C23 94.5(3)
Ni1 P1 C22 C23 -133.8(2)
C16 P1 C22 C27 172.5(2)
C2 P1 C22 C27 -81.6(2)
Ni1 P1 C22 C27 50.2(3)
C27 C22 C23 C24 -0.2(5)
P1 C22 C23 C24 -176.2(2)
C22 C23 C24 C25 0.7(5)
C23 C24 C25 C26 -0.5(5)
C24 C25 C26 C27 -0.3(5)
C25 C26 C27 C22 0.7(5)
C23 C22 C27 C26 -0.5(4)
P1 C22 C27 C26 175.7(2)
C34 P2 C28 C29 -102.2(3)
C10 P2 C28 C29 -0.9(3)
Ni1 P2 C28 C29 132.2(2)
C34 P2 C28 C33 77.2(3)
C10 P2 C28 C33 178.5(2)
Ni1 P2 C28 C33 -48.4(3)
C33 C28 C29 C30 0.7(5)
P2 C28 C29 C30 -179.9(2)
C28 C29 C30 C31 -0.5(5)
C29 C30 C31 C32 -0.5(5)
C30 C31 C32 C33 1.3(6)
C31 C32 C33 C28 -1.1(5)
C29 C28 C33 C32 0.1(5)
P2 C28 C33 C32 -179.4(3)
C28 P2 C34 C35 -173.9(2)
C10 P2 C34 C35 81.1(2)
Ni1 P2 C34 C35 -55.0(3)
C28 P2 C34 C39 12.4(3)
C10 P2 C34 C39 -92.6(3)
Ni1 P2 C34 C39 131.3(2)
C39 C34 C35 C36 0.8(4)
P2 C34 C35 C36 -173.2(2)
C34 C35 C36 C37 -0.6(5)
C35 C36 C37 C38 -0.4(5)
C36 C37 C38 C39 1.3(5)
C37 C38 C39 C34 -1.2(5)
C35 C34 C39 C38 0.1(5)
P2 C34 C39 C38 173.8(2)
C45 C40 C41 C42 2.0(5)
C40 C41 C42 C43 -0.6(5)
C41 C42 C43 C44 -1.0(5)
C42 C43 C44 C45 1.3(5)
C41 C40 C45 C44 -1.6(5)
C41 C40 C45 C46 177.3(3)
C43 C44 C45 C40 0.0(4)
C43 C44 C45 C46 -179.0(3)
C40 C45 C46 C47 -119.8(5)
C44 C45 C46 C47 59.1(6)
C40 C45 C46 Ni1 63.9(5)
C44 C45 C46 Ni1 -117.2(4)
P2 Ni1 C46 C47 17.6(3)
P1 Ni1 C46 C47 179.83(17)
C47 Ni1 C46 C45 177.6(6)
P2 Ni1 C46 C45 -164.8(3)
P1 Ni1 C46 C45 -2.6(4)
C45 C46 C47 C48 0.7(8)
Ni1 C46 C47 C48 178.7(5)
C45 C46 C47 Ni1 -177.9(5)
P2 Ni1 C47 C46 -169.44(17)
P1 Ni1 C47 C46 -0.3(3)
C46 Ni1 C47 C48 -178.5(5)
P2 Ni1 C47 C48 12.0(4)
P1 Ni1 C47 C48 -178.8(3)
C46 C47 C48 C53 102.3(5)
Ni1 C47 C48 C53 -80.0(5)
C46 C47 C48 C49 -77.4(6)
Ni1 C47 C48 C49 100.4(4)
C53 C48 C49 C50 -0.6(4)
C47 C48 C49 C50 179.1(3)
C48 C49 C50 C51 0.3(5)
C49 C50 C51 C52 -0.4(5)
C50 C51 C52 C53 0.8(5)
C51 C52 C53 C48 -1.2(5)
C49 C48 C53 C52 1.0(4)
C47 C48 C53 C52 -178.7(3)
C59 C54 C55 C56 -0.1(6)
C54 C55 C56 C57 1.3(6)
C55 C56 C57 C58 -1.4(6)
C56 C57 C58 C59 0.2(6)
C55 C54 C59 C58 -1.0(6)
C57 C58 C59 C54 1.0(6)
